data_4110626
loop_
_publ_author_name
'Aiko Fukazawa'
'Hayato Tsuji'
'Kohei Tamao'

_publ_section_title
;
 all-anti-Octasilane: Conformation Control of Silicon Chains Using the
 Bicyclic Trisilane as a Building Block
;
_journal_name_full 'Journal of the American Chemical Society'
_journal_page_first 6800
_journal_page_last 6801
_journal_paper_doi 10.1021/ja0616231
_journal_volume 128
_journal_year 2006
_chemical_formula_moiety 'C26 H62 Si8'
_chemical_formula_sum 'C26 H62 Si8'
_chemical_formula_weight 599.48
_chemical_melting_point 433
_chemical_name_common TMS-Si3-Si3-TMS
_chemical_name_systematic
; 
11,11-dimethyl-1-(11',11'-dimethyl-6'-
trimethylsilyl-1',6',11'-trisilabicyclo[4.4.1]undec-
1'-yl)-6-trimethylsilyl-1,6,11-
trisilabicyclo[4.4.1]undecane  
;
_space_group_IT_number 14
_symmetry_cell_setting monoclinic
_symmetry_space_group_name_Hall '-P 2ybc'
_symmetry_space_group_name_H-M 'P 1 21/c 1'
_atom_sites_solution_hydrogens geom
_atom_sites_solution_primary direct
_atom_sites_solution_secondary difmap
_audit_creation_method SHELXL-97
_cell_angle_alpha 90.00
_cell_angle_beta 91.193(2)
_cell_angle_gamma 90.00
_cell_formula_units_Z 2
_cell_length_a 8.2172(2)
_cell_length_b 12.7309(3)
_cell_length_c 17.5015(5)
_cell_measurement_reflns_used 3526
_cell_measurement_temperature 103(2)
_cell_measurement_theta_max 27.4835
_cell_measurement_theta_min 3.1929
_cell_volume 1830.48(8)
_computing_cell_refinement 'hkl2000 (Rigali Corp, 2000)'
_computing_data_collection 'hkl2000 (Rigali Corp, 2000)'
_computing_data_reduction 'hkl2000 (Rigali Corp, 2000)'
_computing_molecular_graphics 'Yadokari-XG (Wakita, 2005)'
_computing_publication_material SHELXL97
_computing_structure_refinement 'SHELXL-97 (Sheldrick, 1997)'
_computing_structure_solution 'SHELXS-97 (Sheldrick, 1990)'
_diffrn_ambient_temperature 103(2)
_diffrn_detector_area_resol_mean 28.5714
_diffrn_measured_fraction_theta_full 0.989
_diffrn_measured_fraction_theta_max 0.989
_diffrn_measurement_device_type 'Rigaku VariMax Saturn'
_diffrn_measurement_method /w
_diffrn_radiation_monochromator Confocal
_diffrn_radiation_source 'fine-focus sealed tube'
_diffrn_radiation_type MoK\a
_diffrn_radiation_wavelength 0.71069
_diffrn_reflns_av_R_equivalents 0.0317
_diffrn_reflns_av_sigmaI/netI 0.0213
_diffrn_reflns_limit_h_max 9
_diffrn_reflns_limit_h_min -9
_diffrn_reflns_limit_k_max 15
_diffrn_reflns_limit_k_min -15
_diffrn_reflns_limit_l_max 20
_diffrn_reflns_limit_l_min -20
_diffrn_reflns_number 14735
_diffrn_reflns_theta_full 25.00
_diffrn_reflns_theta_max 25.00
_diffrn_reflns_theta_min 2.33
_exptl_absorpt_coefficient_mu 0.308
_exptl_absorpt_correction_T_max 0.9640
_exptl_absorpt_correction_T_min 0.9467
_exptl_absorpt_correction_type none
_exptl_crystal_colour Colorless
_exptl_crystal_density_diffrn 1.088
_exptl_crystal_description Prism
_exptl_crystal_F_000 660
_exptl_crystal_size_max 0.18
_exptl_crystal_size_mid 0.16
_exptl_crystal_size_min 0.12
_refine_diff_density_max 0.574
_refine_diff_density_min -0.315
_refine_diff_density_rms 0.048
_refine_ls_extinction_method none
_refine_ls_goodness_of_fit_ref 1.089
_refine_ls_hydrogen_treatment constr
_refine_ls_matrix_type full
_refine_ls_number_parameters 178
_refine_ls_number_reflns 3184
_refine_ls_number_restraints 0
_refine_ls_restrained_S_all 1.089
_refine_ls_R_factor_all 0.0448
_refine_ls_R_factor_gt 0.0423
_refine_ls_shift/su_max 0.000
_refine_ls_shift/su_mean 0.000
_refine_ls_structure_factor_coef Fsqd
_refine_ls_weighting_details 'calc w=1/[\s^2^(Fo^2^)+(0.0296P)^2^+2.1094P] where P=(Fo^2^+2Fc^2^)/3'
_refine_ls_weighting_scheme calc
_refine_ls_wR_factor_gt 0.0997
_refine_ls_wR_factor_ref 0.1014
_reflns_number_gt 2986
_reflns_number_total 3184
_reflns_threshold_expression >2sigma(I)
_cod_data_source_file ja0616231si20060423_112521.cif
_cod_data_source_block si8
_cod_database_code 4110626

loop_
_symmetry_equiv_pos_as_xyz
'x, y, z'
'-x, y+1/2, -z+1/2'
'-x, -y, -z'
'x, -y-1/2, z-1/2'

loop_
_atom_site_label
_atom_site_type_symbol
_atom_site_fract_x
_atom_site_fract_y
_atom_site_fract_z
_atom_site_U_iso_or_equiv
_atom_site_adp_type
_atom_site_occupancy
_atom_site_symmetry_multiplicity
_atom_site_calc_flag
_atom_site_refinement_flags
_atom_site_disorder_assembly
_atom_site_disorder_group
Si1 Si 0.22193(9) -0.01388(5) 0.37641(4) 0.0366(2) Uani 1 1 d . . .
Si2 Si 0.26565(7) -0.02268(5) 0.24394(3) 0.02466(17) Uani 1 1 d . A .
Si3 Si 0.02544(7) 0.00098(4) 0.17162(3) 0.02324(16) Uani 1 1 d . . .
Si4 Si 0.10786(7) -0.01136(5) 0.04396(3) 0.02428(16) Uani 1 1 d . . .
C1 C 0.0233(5) -0.0744(3) 0.40266(18) 0.0787(12) Uani 1 1 d . . .
H1 H 0.0183 -0.0808 0.4584 0.118 Uiso 1 1 calc R . .
H2 H 0.0139 -0.1442 0.3794 0.118 Uiso 1 1 calc R . .
H3 H -0.0663 -0.0299 0.3840 0.118 Uiso 1 1 calc R . .
C2 C 0.3853(5) -0.0891(3) 0.42786(18) 0.0812(13) Uani 1 1 d . . .
H4 H 0.4919 -0.0608 0.4144 0.122 Uiso 1 1 calc R . .
H5 H 0.3790 -0.1633 0.4131 0.122 Uiso 1 1 calc R . .
H6 H 0.3709 -0.0827 0.4831 0.122 Uiso 1 1 calc R . .
C3 C 0.2265(4) 0.1257(2) 0.41021(15) 0.0459(7) Uani 1 1 d . . .
H7 H 0.2217 0.1273 0.4661 0.069 Uiso 1 1 calc R . .
H8 H 0.1327 0.1636 0.3883 0.069 Uiso 1 1 calc R . .
H9 H 0.3273 0.1593 0.3939 0.069 Uiso 1 1 calc R . .
C4 C 0.4133(3) 0.0879(2) 0.22260(14) 0.0398(6) Uani 1 1 d . . .
H10 H 0.3655 0.1534 0.2428 0.048 Uiso 1 1 calc R . .
H11 H 0.5140 0.0743 0.2530 0.048 Uiso 1 1 calc R . .
C5 C 0.4642(3) 0.1104(2) 0.14061(14) 0.0375(6) Uani 1 1 d . . .
H12 H 0.4968 0.0433 0.1169 0.045 Uiso 1 1 calc R . .
H13 H 0.5615 0.1563 0.1426 0.045 Uiso 1 1 calc R . .
C6 C 0.3354(3) 0.16239(19) 0.08874(15) 0.0405(6) Uani 1 1 d . . .
H14 H 0.3838 0.2260 0.0660 0.049 Uiso 1 1 calc R . .
H15 H 0.2444 0.1856 0.1208 0.049 Uiso 1 1 calc R . .
C7 C 0.2652(3) 0.0938(2) 0.02363(14) 0.0490(7) Uani 1 1 d . . .
H16 H 0.3581 0.0586 -0.0008 0.059 Uiso 1 1 calc R . .
H17 H 0.2164 0.1418 -0.0150 0.059 Uiso 1 1 calc R . .
C8 C 0.3627(3) -0.15516(19) 0.22348(13) 0.0334(5) Uani 1 1 d . . .
H18 H 0.4805 -0.1436 0.2161 0.040 Uiso 0.580(6) 1 calc PR A 1
H19 H 0.3518 -0.1996 0.2695 0.040 Uiso 0.580(6) 1 calc PR A 1
H20 H 0.4696 -0.1587 0.2505 0.040 Uiso 0.420(6) 1 calc PR A 2
H21 H 0.2932 -0.2112 0.2445 0.040 Uiso 0.420(6) 1 calc PR A 2
C9 C 0.2931(5) -0.2200(3) 0.1516(2) 0.0276(11) Uani 0.580(6) 1 d P A 1
H22 H 0.3280 -0.2942 0.1562 0.033 Uiso 0.580(6) 1 calc PR A 1
H23 H 0.1727 -0.2184 0.1516 0.033 Uiso 0.580(6) 1 calc PR A 1
C10 C 0.3524(5) -0.1754(3) 0.0762(2) 0.0307(12) Uani 0.580(6) 1 d P A 1
H24 H 0.4198 -0.2280 0.0497 0.037 Uiso 0.580(6) 1 calc PR A 1
H25 H 0.4191 -0.1118 0.0856 0.037 Uiso 0.580(6) 1 calc PR A 1
C11 C 0.1949(4) -0.1469(2) 0.02528(15) 0.0581(9) Uani 1 1 d . . .
H26 H 0.1095 -0.1999 0.0348 0.070 Uiso 0.580(6) 1 calc PR A 1
H27 H 0.2232 -0.1517 -0.0293 0.070 Uiso 0.580(6) 1 calc PR A 1
H28 H 0.1187 -0.1853 -0.0093 0.070 Uiso 0.420(6) 1 calc PR A 2
H29 H 0.2988 -0.1387 -0.0017 0.070 Uiso 0.420(6) 1 calc PR A 2
C12 C -0.0631(3) 0.13338(19) 0.19604(14) 0.0368(6) Uani 1 1 d . . .
H30 H -0.1476 0.1520 0.1581 0.055 Uiso 1 1 calc R . .
H31 H 0.0232 0.1865 0.1959 0.055 Uiso 1 1 calc R . .
H32 H -0.1108 0.1303 0.2468 0.055 Uiso 1 1 calc R . .
C13 C -0.1381(3) -0.09817(19) 0.19376(13) 0.0341(5) Uani 1 1 d . . .
H33 H -0.1640 -0.0941 0.2481 0.051 Uiso 1 1 calc R . .
H34 H -0.0992 -0.1689 0.1818 0.051 Uiso 1 1 calc R . .
H35 H -0.2361 -0.0829 0.1628 0.051 Uiso 1 1 calc R . .
C14 C 0.3876(7) -0.1768(5) 0.1378(3) 0.0284(16) Uani 0.420(6) 1 d P A 2
H36 H 0.4180 -0.1111 0.1115 0.034 Uiso 0.420(6) 1 calc PR A 2
H37 H 0.4764 -0.2285 0.1314 0.034 Uiso 0.420(6) 1 calc PR A 2
C15 C 0.2289(7) -0.2200(4) 0.1034(3) 0.0275(16) Uani 0.420(6) 1 d P A 2
H38 H 0.1388 -0.2124 0.1397 0.033 Uiso 0.420(6) 1 calc PR A 2
H39 H 0.2404 -0.2950 0.0899 0.033 Uiso 0.420(6) 1 calc PR A 2

loop_
_atom_site_aniso_label
_atom_site_aniso_U_11
_atom_site_aniso_U_22
_atom_site_aniso_U_33
_atom_site_aniso_U_23
_atom_site_aniso_U_13
_atom_site_aniso_U_12
Si1 0.0570(4) 0.0281(3) 0.0245(3) -0.0037(2) -0.0094(3) 0.0023(3)
Si2 0.0247(3) 0.0250(3) 0.0240(3) 0.0006(2) -0.0080(2) -0.0017(2)
Si3 0.0213(3) 0.0248(3) 0.0233(3) -0.0029(2) -0.0052(2) 0.0010(2)
Si4 0.0215(3) 0.0290(3) 0.0220(3) -0.0001(2) -0.0062(2) 0.0007(2)
C1 0.115(3) 0.082(3) 0.0399(17) -0.0235(16) 0.0264(18) -0.045(2)
C2 0.143(4) 0.060(2) 0.0394(17) -0.0089(15) -0.0357(19) 0.045(2)
C3 0.0680(18) 0.0311(13) 0.0380(14) -0.0083(11) -0.0109(12) 0.0028(12)
C4 0.0411(13) 0.0405(14) 0.0371(13) 0.0061(11) -0.0170(10) -0.0168(11)
C5 0.0292(12) 0.0392(13) 0.0437(14) 0.0073(11) -0.0121(10) -0.0124(10)
C6 0.0391(13) 0.0344(13) 0.0472(15) 0.0132(11) -0.0161(11) -0.0135(11)
C7 0.0388(14) 0.077(2) 0.0313(13) 0.0093(13) -0.0098(11) -0.0274(14)
C8 0.0351(12) 0.0384(13) 0.0264(11) 0.0009(10) -0.0066(9) 0.0121(10)
C9 0.030(2) 0.024(2) 0.029(3) 0.0007(16) -0.0041(19) 0.0007(18)
C10 0.029(2) 0.033(2) 0.030(3) 0.0018(16) -0.0022(16) 0.0076(16)
C11 0.081(2) 0.0606(18) 0.0318(14) -0.0157(13) -0.0263(14) 0.0434(16)
C12 0.0347(12) 0.0367(13) 0.0384(13) -0.0104(10) -0.0103(10) 0.0105(10)
C13 0.0281(11) 0.0417(13) 0.0325(12) -0.0022(10) -0.0007(9) -0.0078(10)
C14 0.025(3) 0.033(3) 0.028(3) 0.003(2) -0.002(2) 0.007(3)
C15 0.036(3) 0.020(3) 0.026(3) 0.000(2) -0.002(3) 0.004(2)

loop_
_atom_type_symbol
_atom_type_description
_atom_type_scat_dispersion_real
_atom_type_scat_dispersion_imag
_atom_type_scat_source
C C 0.0033 0.0016 'International Tables Vol C Tables 4.2.6.8 and 6.1.1.4'
H H 0.0000 0.0000 'International Tables Vol C Tables 4.2.6.8 and 6.1.1.4'
Si Si 0.0817 0.0704 'International Tables Vol C Tables 4.2.6.8 and 6.1.1.4'

loop_
_geom_angle_atom_site_label_1
_geom_angle_atom_site_label_2
_geom_angle_atom_site_label_3
_geom_angle
_geom_angle_site_symmetry_1
_geom_angle_site_symmetry_3
C2 Si1 C1 107.0(2) . .
C2 Si1 C3 108.98(14) . .
C1 Si1 C3 108.96(15) . .
C2 Si1 Si2 109.12(12) . .
C1 Si1 Si2 111.95(10) . .
C3 Si1 Si2 110.70(9) . .
C4 Si2 C8 110.36(12) . .
C4 Si2 Si3 109.43(8) . .
C8 Si2 Si3 111.36(7) . .
C4 Si2 Si1 105.61(8) . .
C8 Si2 Si1 107.48(7) . .
Si3 Si2 Si1 112.43(3) . .
C12 Si3 C13 105.71(11) . .
C12 Si3 Si2 108.47(7) . .
C13 Si3 Si2 113.47(8) . .
C12 Si3 Si4 113.22(8) . .
C13 Si3 Si4 111.71(8) . .
Si2 Si3 Si4 104.39(3) . .
C11 Si4 C7 110.37(16) . .
C11 Si4 Si4 106.37(9) . 3
C7 Si4 Si4 107.38(9) . 3
C11 Si4 Si3 109.93(10) . .
C7 Si4 Si3 109.94(9) . .
Si4 Si4 Si3 112.76(4) 3 .
Si1 C1 H1 109.5 . .
Si1 C1 H2 109.5 . .
H1 C1 H2 109.5 . .
Si1 C1 H3 109.5 . .
H1 C1 H3 109.5 . .
H2 C1 H3 109.5 . .
Si1 C2 H4 109.5 . .
Si1 C2 H5 109.5 . .
H4 C2 H5 109.5 . .
Si1 C2 H6 109.5 . .
H4 C2 H6 109.5 . .
H5 C2 H6 109.5 . .
Si1 C3 H7 109.5 . .
Si1 C3 H8 109.5 . .
H7 C3 H8 109.5 . .
Si1 C3 H9 109.5 . .
H7 C3 H9 109.5 . .
H8 C3 H9 109.5 . .
C5 C4 Si2 120.73(16) . .
C5 C4 H10 107.1 . .
Si2 C4 H10 107.1 . .
C5 C4 H11 107.1 . .
Si2 C4 H11 107.1 . .
H10 C4 H11 106.8 . .
C4 C5 C6 116.0(2) . .
C4 C5 H12 108.3 . .
C6 C5 H12 108.3 . .
C4 C5 H13 108.3 . .
C6 C5 H13 108.3 . .
H12 C5 H13 107.4 . .
C5 C6 C7 116.0(2) . .
C5 C6 H14 108.3 . .
C7 C6 H14 108.3 . .
C5 C6 H15 108.3 . .
C7 C6 H15 108.3 . .
H14 C6 H15 107.4 . .
C6 C7 Si4 120.50(18) . .
C6 C7 H16 107.2 . .
Si4 C7 H16 107.2 . .
C6 C7 H17 107.2 . .
Si4 C7 H17 107.2 . .
H16 C7 H17 106.8 . .
C14 C8 C9 36.5(2) . .
C14 C8 Si2 114.0(2) . .
C9 C8 Si2 117.45(18) . .
C14 C8 H18 75.5 . .
C9 C8 H18 107.9 . .
Si2 C8 H18 107.9 . .
C14 C8 H19 134.8 . .
C9 C8 H19 107.9 . .
Si2 C8 H19 107.9 . .
H18 C8 H19 107.2 . .
C14 C8 H20 108.8 . .
C9 C8 H20 130.6 . .
Si2 C8 H20 108.8 . .
H18 C8 H20 37.7 . .
H19 C8 H20 71.3 . .
C14 C8 H21 108.8 . .
C9 C8 H21 73.8 . .
Si2 C8 H21 108.8 . .
H18 C8 H21 136.8 . .
H19 C8 H21 39.0 . .
H20 C8 H21 107.7 . .
C10 C9 C8 111.9(3) . .
C10 C9 H22 109.2 . .
C8 C9 H22 109.2 . .
C10 C9 H23 109.2 . .
C8 C9 H23 109.2 . .
H22 C9 H23 107.9 . .
C9 C10 C11 107.3(3) . .
C9 C10 H24 110.3 . .
C11 C10 H24 110.3 . .
C9 C10 H25 110.3 . .
C11 C10 H25 110.3 . .
H24 C10 H25 108.5 . .
C10 C11 C15 45.4(2) . .
C10 C11 Si4 114.5(2) . .
C15 C11 Si4 114.9(2) . .
C10 C11 H26 108.6 . .
C15 C11 H26 65.8 . .
Si4 C11 H26 108.6 . .
C10 C11 H27 108.6 . .
C15 C11 H27 135.7 . .
Si4 C11 H27 108.6 . .
H26 C11 H27 107.6 . .
C10 C11 H28 136.3 . .
C15 C11 H28 108.5 . .
Si4 C11 H28 108.5 . .
H26 C11 H28 47.6 . .
H27 C11 H28 62.5 . .
C10 C11 H29 66.0 . .
C15 C11 H29 108.5 . .
Si4 C11 H29 108.5 . .
H26 C11 H29 140.7 . .
H27 C11 H29 47.4 . .
H28 C11 H29 107.5 . .
Si3 C12 H30 109.5 . .
Si3 C12 H31 109.5 . .
H30 C12 H31 109.5 . .
Si3 C12 H32 109.5 . .
H30 C12 H32 109.5 . .
H31 C12 H32 109.5 . .
Si3 C13 H33 109.5 . .
Si3 C13 H34 109.5 . .
H33 C13 H34 109.5 . .
Si3 C13 H35 109.5 . .
H33 C13 H35 109.5 . .
H34 C13 H35 109.5 . .
C15 C14 C8 108.5(4) . .
C15 C14 H36 110.0 . .
C8 C14 H36 110.0 . .
C15 C14 H37 110.0 . .
C8 C14 H37 110.0 . .
H36 C14 H37 108.4 . .
C14 C15 C11 104.4(4) . .
C14 C15 H38 110.9 . .
C11 C15 H38 110.9 . .
C14 C15 H39 110.9 . .
C11 C15 H39 110.9 . .
H38 C15 H39 108.9 . .

loop_
_geom_bond_atom_site_label_1
_geom_bond_atom_site_label_2
_geom_bond_distance
_geom_bond_site_symmetry_2
Si1 C2 1.865(3) .
Si1 C1 1.871(3) .
Si1 C3 1.873(2) .
Si1 Si2 2.3562(9) .
Si2 C4 1.901(2) .
Si2 C8 1.903(2) .
Si2 Si3 2.3419(8) .
Si3 C12 1.888(2) .
Si3 C13 1.890(2) .
Si3 Si4 2.3534(8) .
Si4 C11 1.899(3) .
Si4 C7 1.900(3) .
Si4 Si4 2.3409(11) 3
C1 H1 0.9800 .
C1 H2 0.9800 .
C1 H3 0.9800 .
C2 H4 0.9800 .
C2 H5 0.9800 .
C2 H6 0.9800 .
C3 H7 0.9800 .
C3 H8 0.9800 .
C3 H9 0.9800 .
C4 C5 1.530(3) .
C4 H10 0.9900 .
C4 H11 0.9900 .
C5 C6 1.530(3) .
C5 H12 0.9900 .
C5 H13 0.9900 .
C6 C7 1.538(3) .
C6 H14 0.9900 .
C6 H15 0.9900 .
C7 H16 0.9900 .
C7 H17 0.9900 .
C8 C14 1.542(6) .
C8 C9 1.601(5) .
C8 H18 0.9900 .
C8 H19 0.9900 .
C8 H20 0.9900 .
C8 H21 0.9900 .
C9 C10 1.525(6) .
C9 H22 0.9900 .
C9 H23 0.9900 .
C10 C11 1.598(4) .
C10 H24 0.9900 .
C10 H25 0.9900 .
C11 C15 1.673(6) .
C11 H26 0.9900 .
C11 H27 0.9900 .
C11 H28 0.9900 .
C11 H29 0.9900 .
C12 H30 0.9800 .
C12 H31 0.9800 .
C12 H32 0.9800 .
C13 H33 0.9800 .
C13 H34 0.9800 .
C13 H35 0.9800 .
C14 C15 1.527(8) .
C14 H36 0.9900 .
C14 H37 0.9900 .
C15 H38 0.9900 .
C15 H39 0.9900 .

loop_
_geom_torsion_atom_site_label_1
_geom_torsion_atom_site_label_2
_geom_torsion_atom_site_label_3
_geom_torsion_atom_site_label_4
_geom_torsion
_geom_torsion_site_symmetry_1
_geom_torsion_site_symmetry_4
C2 Si1 Si2 C4 -85.66(17) . .
C1 Si1 Si2 C4 156.05(17) . .
C3 Si1 Si2 C4 34.27(14) . .
C2 Si1 Si2 C8 32.17(16) . .
C1 Si1 Si2 C8 -86.12(17) . .
C3 Si1 Si2 C8 152.10(13) . .
C2 Si1 Si2 Si3 155.06(14) . .
C1 Si1 Si2 Si3 36.77(15) . .
C3 Si1 Si2 Si3 -85.01(10) . .
C4 Si2 Si3 C12 -58.17(13) . .
C8 Si2 Si3 C12 179.55(12) . .
Si1 Si2 Si3 C12 58.86(10) . .
C4 Si2 Si3 C13 -175.32(12) . .
C8 Si2 Si3 C13 62.40(12) . .
Si1 Si2 Si3 C13 -58.29(9) . .
C4 Si2 Si3 Si4 62.82(10) . .
C8 Si2 Si3 Si4 -59.46(9) . .
Si1 Si2 Si3 Si4 179.85(3) . .
C12 Si3 Si4 C11 179.98(13) . .
C13 Si3 Si4 C11 -60.81(14) . .
Si2 Si3 Si4 C11 62.20(11) . .
C12 Si3 Si4 C7 58.27(13) . .
C13 Si3 Si4 C7 177.48(13) . .
Si2 Si3 Si4 C7 -59.51(11) . .
C12 Si3 Si4 Si4 -61.52(9) . 3
C13 Si3 Si4 Si4 57.69(9) . 3
Si2 Si3 Si4 Si4 -179.30(4) . 3
C8 Si2 C4 C5 67.2(2) . .
Si3 Si2 C4 C5 -55.7(2) . .
Si1 Si2 C4 C5 -176.93(18) . .
Si2 C4 C5 C6 73.2(3) . .
C4 C5 C6 C7 -111.1(3) . .
C5 C6 C7 Si4 77.1(3) . .
C11 Si4 C7 C6 -114.1(2) . .
Si4 Si4 C7 C6 130.3(2) 3 .
Si3 Si4 C7 C6 7.3(3) . .
C4 Si2 C8 C14 -69.7(3) . .
Si3 Si2 C8 C14 52.1(3) . .
Si1 Si2 C8 C14 175.6(3) . .
C4 Si2 C8 C9 -110.1(2) . .
Si3 Si2 C8 C9 11.6(3) . .
Si1 Si2 C8 C9 135.2(2) . .
C14 C8 C9 C10 -17.6(4) . .
Si2 C8 C9 C10 76.2(3) . .
C8 C9 C10 C11 -123.0(3) . .
C9 C10 C11 C15 -15.7(3) . .
C9 C10 C11 Si4 85.9(3) . .
C7 Si4 C11 C10 60.1(3) . .
Si4 Si4 C11 C10 176.2(2) 3 .
Si3 Si4 C11 C10 -61.4(3) . .
C7 Si4 C11 C15 110.3(3) . .
Si4 Si4 C11 C15 -133.5(3) 3 .
Si3 Si4 C11 C15 -11.1(3) . .
C9 C8 C14 C15 20.6(3) . .
Si2 C8 C14 C15 -83.8(4) . .
C8 C14 C15 C11 130.2(4) . .
C10 C11 C15 C14 22.2(3) . .
Si4 C11 C15 C14 -78.3(4) . .
